data_7212911
loop_
_publ_author_name
'Yan, Shengjiao'
'Chen, Yulan'
'Liu, Lin'
'He, Nengqin'
'Lin, Jun'

_publ_section_title
;
 Three-component solvent-free synthesis of highly substituted bicyclic
 pyridines containing a ring-junction nitrogen
;
_journal_issue 11
_journal_name_full 'Green Chemistry'
_journal_page_first 2043
_journal_paper_doi 10.1039/c0gc00373e
_journal_volume 12
_journal_year 2010
_chemical_formula_moiety '6(C20 H21 F3 N2 O4), H6 O3'
_chemical_formula_sum 'C20 H22 F3 N2 O4.5'
_chemical_formula_weight 419.40
_chemical_name_common
;
Ethyl 10-benzoyl-7-hydroxy-7-(trifluoromethyl)-
1,2,3,4,5,7,8,9-octahydropyrido (1,2-a)(1,3)diazepine-8-carboxylate
;
_chemical_name_systematic
;
Ethyl 10-benzoyl-7-hydroxy-7-(trifluoromethyl)-1,2,3,4,5,7,8,9-octahydropyrido
[1,2-a][1,3]diazepine-8-carboxylate
;
_space_group_IT_number 148
_symmetry_cell_setting trigonal
_symmetry_space_group_name_Hall '-R 3'
_symmetry_space_group_name_H-M 'R -3 :H'
_atom_sites_solution_hydrogens geom
_atom_sites_solution_primary direct
_atom_sites_solution_secondary difmap
_audit_creation_method SHELXL-97
_cell_angle_alpha 90.00
_cell_angle_beta 90.00
_cell_angle_gamma 120.00
_cell_formula_units_Z 18
_cell_length_a 35.238(3)
_cell_length_b 35.238(3)
_cell_length_c 8.3319(15)
_cell_measurement_reflns_used 1883
_cell_measurement_temperature 298(2)
_cell_measurement_theta_max 20.06
_cell_measurement_theta_min 2.31
_cell_volume 8959.8(19)
_computing_cell_refinement 'Bruker apex II'
_computing_data_collection 'Bruker apex II'
_computing_data_reduction 'Bruker SAINT'
_computing_molecular_graphics 'Bruker SHELXTL'
_computing_publication_material 'Bruker SHELXTL'
_computing_structure_refinement 'SHELXL-97 (Sheldrick, 1997)'
_computing_structure_solution 'SHELXS-97 (Sheldrick, 1990)'
_diffrn_ambient_temperature 298(2)
_diffrn_measured_fraction_theta_full 0.983
_diffrn_measured_fraction_theta_max 0.943
_diffrn_measurement_device_type 'CCD area detector'
_diffrn_measurement_method 'phi and omega scans'
_diffrn_radiation_monochromator graphite
_diffrn_radiation_source 'fine-focus sealed tube'
_diffrn_radiation_type MoK\a
_diffrn_radiation_wavelength 0.71073
_diffrn_reflns_av_R_equivalents 0.0718
_diffrn_reflns_av_sigmaI/netI 0.0757
_diffrn_reflns_limit_h_max 47
_diffrn_reflns_limit_h_min -29
_diffrn_reflns_limit_k_max 41
_diffrn_reflns_limit_k_min -47
_diffrn_reflns_limit_l_max 9
_diffrn_reflns_limit_l_min -11
_diffrn_reflns_number 19538
_diffrn_reflns_theta_full 28.32
_diffrn_reflns_theta_max 28.32
_diffrn_reflns_theta_min 2.00
_exptl_absorpt_coefficient_mu 0.117
_exptl_absorpt_correction_T_max 0.9884
_exptl_absorpt_correction_T_min 0.9724
_exptl_absorpt_correction_type multi-scan
_exptl_absorpt_process_details sadabs
_exptl_crystal_colour colourless
_exptl_crystal_density_diffrn 1.399
_exptl_crystal_density_method 'not measured'
_exptl_crystal_description irregular
_exptl_crystal_F_000 3942
_exptl_crystal_size_max 0.24
_exptl_crystal_size_mid 0.14
_exptl_crystal_size_min 0.10
_refine_diff_density_max 0.339
_refine_diff_density_min -0.190
_refine_diff_density_rms 0.052
_refine_ls_extinction_coef 0.00091(15)
_refine_ls_extinction_expression Fc^*^=kFc[1+0.001xFc^2^\l^3^/sin(2\q)]^-1/4^
_refine_ls_extinction_method SHELXL
_refine_ls_goodness_of_fit_ref 0.952
_refine_ls_hydrogen_treatment constr
_refine_ls_matrix_type full
_refine_ls_number_parameters 271
_refine_ls_number_reflns 4676
_refine_ls_number_restraints 186
_refine_ls_restrained_S_all 0.933
_refine_ls_R_factor_all 0.1294
_refine_ls_R_factor_gt 0.0560
_refine_ls_shift/su_max 0.000
_refine_ls_shift/su_mean 0.000
_refine_ls_structure_factor_coef Fsqd
_refine_ls_weighting_details 'calc w=1/[\s^2^(Fo^2^)+(0.0873P)^2^+0.0000P] where P=(Fo^2^+2Fc^2^)/3'
_refine_ls_weighting_scheme calc
_refine_ls_wR_factor_gt 0.1364
_refine_ls_wR_factor_ref 0.1760
_reflns_number_gt 2341
_reflns_number_total 4676
_reflns_threshold_expression >2sigma(I)
_cod_data_source_file c0gc00373e.txt
_cod_data_source_block 1
_cod_original_cell_volume 8959.6(19)
_cod_original_sg_symbol_H-M R-3
_cod_original_formula_sum 'C20 H22 F3 N2 O4.50'
_cod_database_code 7212911

loop_
_symmetry_equiv_pos_as_xyz
'x, y, z'
'-y, x-y, z'
'-x+y, -x, z'
'x+2/3, y+1/3, z+1/3'
'-y+2/3, x-y+1/3, z+1/3'
'-x+y+2/3, -x+1/3, z+1/3'
'x+1/3, y+2/3, z+2/3'
'-y+1/3, x-y+2/3, z+2/3'
'-x+y+1/3, -x+2/3, z+2/3'
'-x, -y, -z'
'y, -x+y, -z'
'x-y, x, -z'
'-x+2/3, -y+1/3, -z+1/3'
'y+2/3, -x+y+1/3, -z+1/3'
'x-y+2/3, x+1/3, -z+1/3'
'-x+1/3, -y+2/3, -z+2/3'
'y+1/3, -x+y+2/3, -z+2/3'
'x-y+1/3, x+2/3, -z+2/3'

loop_
_atom_site_label
_atom_site_type_symbol
_atom_site_fract_x
_atom_site_fract_y
_atom_site_fract_z
_atom_site_U_iso_or_equiv
_atom_site_adp_type
_atom_site_occupancy
_atom_site_symmetry_multiplicity
_atom_site_calc_flag
_atom_site_refinement_flags
_atom_site_disorder_assembly
_atom_site_disorder_group
C1 C 0.68976(8) 0.10150(8) 0.3381(3) 0.0441(6) Uani 1 1 d U A 4
C2 C 0.70426(7) 0.08891(8) 0.4888(3) 0.0421(6) Uani 1 1 d U A 4
C3 C 0.71252(9) 0.05426(9) 0.4859(4) 0.0555(7) Uani 1 1 d U A 4
H3 H 0.7088 0.0388 0.3912 0.067 Uiso 1 1 calc R A 4
C4 C 0.72625(9) 0.04276(10) 0.6232(4) 0.0661(8) Uani 1 1 d U A 4
H4 H 0.7309 0.0190 0.6210 0.079 Uiso 1 1 calc R A 4
C5 C 0.73318(9) 0.06593(10) 0.7634(4) 0.0627(8) Uani 1 1 d U A 4
H5 H 0.7426 0.0580 0.8551 0.075 Uiso 1 1 calc R A 4
C6 C 0.72608(8) 0.10115(9) 0.7669(3) 0.0533(7) Uani 1 1 d U A 4
H6 H 0.7313 0.1174 0.8606 0.064 Uiso 1 1 calc R A 4
C7 C 0.71122(8) 0.11208(8) 0.6309(3) 0.0458(6) Uani 1 1 d U A 4
H7 H 0.7058 0.1353 0.6345 0.055 Uiso 1 1 calc R A 4
C8 C 0.65285(7) 0.10827(8) 0.3474(3) 0.0394(6) Uani 1 1 d U A 4
C9 C 0.62374(7) 0.09293(7) 0.4794(3) 0.0403(6) Uani 1 1 d U A 4
H9 H 0.6267 0.0750 0.5541 0.048 Uiso 1 1 calc R A 4
C10 C 0.55848(8) 0.08227(8) 0.6272(3) 0.0415(6) Uani 1 1 d U A 4
C11 C 0.52776(8) 0.02465(9) 0.8197(3) 0.0498(7) Uani 1 1 d U A 4
H11A H 0.5151 0.0407 0.8694 0.060 Uiso 1 1 calc R A 4
H11B H 0.5386 0.0136 0.9042 0.060 Uiso 1 1 calc R A 4
C12 C 0.49322(10) -0.01299(10) 0.7255(3) 0.0674(9) Uani 1 1 d U A 4
H12A H 0.4800 -0.0024 0.6507 0.101 Uiso 1 1 calc R A 4
H12B H 0.4713 -0.0335 0.7974 0.101 Uiso 1 1 calc R A 4
H12C H 0.5063 -0.0272 0.6682 0.101 Uiso 1 1 calc R A 4
C13 C 0.61987(9) 0.18283(9) 0.4529(3) 0.0492(7) Uani 1 1 d U A 4
C14 C 0.58227(8) 0.13262(10) 0.0848(3) 0.0572(8) Uani 1 1 d U A 4
H14A H 0.5523 0.1239 0.1135 0.069 Uiso 1 1 calc R A 4
H14B H 0.5813 0.1109 0.0106 0.069 Uiso 1 1 calc R A 4
C15 C 0.60262(9) 0.17655(10) 0.0005(3) 0.0634(8) Uani 1 1 d U A 4
H15A H 0.5893 0.1730 -0.1045 0.076 Uiso 1 1 calc R A 4
H15B H 0.5972 0.1967 0.0622 0.076 Uiso 1 1 calc R A 4
C16 C 0.65152(9) 0.19515(9) -0.0179(4) 0.0621(8) Uani 1 1 d U A 4
H16A H 0.6623 0.2173 -0.1013 0.075 Uiso 1 1 calc R A 4
H16B H 0.6658 0.2094 0.0817 0.075 Uiso 1 1 calc R A 4
C17 C 0.66401(9) 0.16148(9) -0.0591(3) 0.0573(7) Uani 1 1 d U A 4
H17A H 0.6445 0.1426 -0.1427 0.069 Uiso 1 1 calc R A 4
H17B H 0.6935 0.1763 -0.1022 0.069 Uiso 1 1 calc R A 4
C18 C 0.59166(7) 0.10297(8) 0.5030(3) 0.0381(6) Uani 1 1 d U A 4
C19 C 0.64084(7) 0.12619(7) 0.2154(3) 0.0395(6) Uani 1 1 d U A 4
C20 C 0.59016(7) 0.13588(8) 0.3913(3) 0.0401(6) Uani 1 1 d U A 4
F1 F 0.60750(6) 0.18778(5) 0.6004(2) 0.0722(5) Uani 1 1 d U A 4
F2 F 0.66164(5) 0.19350(5) 0.4650(2) 0.0705(5) Uani 1 1 d U A 4
F3 F 0.61872(6) 0.21310(5) 0.3606(2) 0.0790(6) Uani 1 1 d U A 4
N1 N 0.60591(6) 0.13269(6) 0.2302(2) 0.0405(5) Uani 1 1 d U A 4
N2 N 0.66220(7) 0.13424(7) 0.0769(2) 0.0476(5) Uani 1 1 d U A 4
H2 H 0.6774 0.1214 0.0652 0.057 Uiso 1 1 calc R A 4
O1 O 0.71057(6) 0.10530(7) 0.2124(2) 0.0611(6) Uani 1 1 d U A 4
O2 O 0.54850(5) 0.13110(6) 0.3731(2) 0.0562(5) Uani 1 1 d U A 4
H2A H 0.5325 0.1158 0.4458 0.084 Uiso 1 1 calc R A 4
O3 O 0.52828(6) 0.08931(6) 0.6491(2) 0.0547(5) Uani 1 1 d U A 4
O4 O 0.56394(5) 0.05396(6) 0.7166(2) 0.0541(5) Uani 1 1 d U A 4
O2W O 0.6667 0.3333 0.8333 0.48(2) Uani 1 6 d SU B 1
H11D H 0.6614 0.3384 0.9333 0.718 Uiso 0.17 1 d PR B 1
H11E H 0.6598 0.3484 0.7652 0.718 Uiso 0.17 1 d PR B 1
O1W O 0.6667 0.3333 1.028(3) 0.502(14) Uani 1 3 d SU C 2
H10A H 0.6947 0.3407 1.0369 0.753 Uiso 0.33 1 d PR C 2
H10B H 0.6560 0.3338 1.1239 0.753 Uiso 0.33 1 d PR C 2

loop_
_atom_site_aniso_label
_atom_site_aniso_U_11
_atom_site_aniso_U_22
_atom_site_aniso_U_33
_atom_site_aniso_U_23
_atom_site_aniso_U_13
_atom_site_aniso_U_12
C1 0.0434(14) 0.0411(14) 0.0467(16) -0.0032(11) 0.0038(12) 0.0204(12)
C2 0.0336(13) 0.0439(15) 0.0494(16) -0.0028(12) 0.0030(11) 0.0197(12)
C3 0.0527(17) 0.0505(17) 0.067(2) -0.0107(14) -0.0053(14) 0.0290(14)
C4 0.067(2) 0.0567(19) 0.089(2) -0.0017(17) -0.0122(17) 0.0414(17)
C5 0.0570(18) 0.070(2) 0.065(2) 0.0098(16) -0.0043(15) 0.0345(16)
C6 0.0440(16) 0.0606(18) 0.0502(17) -0.0025(13) -0.0001(13) 0.0225(14)
C7 0.0381(14) 0.0443(15) 0.0551(17) -0.0007(12) 0.0036(12) 0.0208(12)
C8 0.0337(13) 0.0412(14) 0.0429(14) 0.0017(11) 0.0039(10) 0.0186(11)
C9 0.0375(14) 0.0413(14) 0.0395(14) 0.0038(11) 0.0001(11) 0.0177(12)
C10 0.0372(14) 0.0472(15) 0.0408(15) 0.0067(11) 0.0035(11) 0.0218(12)
C11 0.0480(16) 0.0565(17) 0.0427(15) 0.0192(13) 0.0131(12) 0.0244(14)
C12 0.069(2) 0.0582(19) 0.0587(19) 0.0071(15) 0.0123(15) 0.0192(16)
C13 0.0570(18) 0.0495(16) 0.0454(16) 0.0068(12) 0.0105(13) 0.0298(14)
C14 0.0439(16) 0.082(2) 0.0414(16) 0.0059(14) -0.0065(12) 0.0286(15)
C15 0.0606(19) 0.094(2) 0.0430(16) 0.0190(16) 0.0041(13) 0.0443(18)
C16 0.0563(18) 0.071(2) 0.0545(18) 0.0225(15) 0.0099(14) 0.0290(16)
C17 0.0550(17) 0.0720(19) 0.0406(16) 0.0132(14) 0.0117(13) 0.0287(16)
C18 0.0341(13) 0.0410(14) 0.0381(14) 0.0072(10) 0.0034(10) 0.0180(11)
C19 0.0371(13) 0.0385(14) 0.0387(14) -0.0017(10) 0.0036(11) 0.0158(12)
C20 0.0353(13) 0.0457(15) 0.0425(14) 0.0068(11) 0.0028(11) 0.0227(12)
F1 0.0984(13) 0.0721(12) 0.0533(11) -0.0052(8) 0.0142(9) 0.0480(10)
F2 0.0507(10) 0.0557(10) 0.0905(13) -0.0149(9) -0.0010(9) 0.0158(8)
F3 0.1171(15) 0.0523(10) 0.0709(12) 0.0143(9) 0.0048(10) 0.0447(10)
N1 0.0361(11) 0.0475(12) 0.0355(11) 0.0042(9) 0.0016(9) 0.0192(10)
N2 0.0521(13) 0.0546(13) 0.0391(12) -0.0011(10) 0.0066(10) 0.0289(11)
O1 0.0610(12) 0.0850(14) 0.0516(12) 0.0036(10) 0.0142(10) 0.0473(12)
O2 0.0448(11) 0.0766(14) 0.0577(13) 0.0221(10) 0.0106(9) 0.0381(10)
O3 0.0485(11) 0.0685(12) 0.0587(12) 0.0211(9) 0.0188(9) 0.0378(10)
O4 0.0496(11) 0.0660(12) 0.0553(11) 0.0280(9) 0.0164(9) 0.0354(10)
O2W 0.57(3) 0.57(3) 0.29(3) 0.000 0.000 0.286(16)
O1W 0.450(17) 0.450(17) 0.61(4) 0.000 0.000 0.225(9)

loop_
_atom_type_symbol
_atom_type_description
_atom_type_scat_dispersion_real
_atom_type_scat_dispersion_imag
_atom_type_scat_source
C C 0.0033 0.0016 'International Tables Vol C Tables 4.2.6.8 and 6.1.1.4'
H H 0.0000 0.0000 'International Tables Vol C Tables 4.2.6.8 and 6.1.1.4'
N N 0.0061 0.0033 'International Tables Vol C Tables 4.2.6.8 and 6.1.1.4'
O O 0.0106 0.0060 'International Tables Vol C Tables 4.2.6.8 and 6.1.1.4'
F F 0.0171 0.0103 'International Tables Vol C Tables 4.2.6.8 and 6.1.1.4'

loop_
_geom_angle_atom_site_label_1
_geom_angle_atom_site_label_2
_geom_angle_atom_site_label_3
_geom_angle
O1 C1 C8 124.1(2)
O1 C1 C2 117.7(2)
C8 C1 C2 118.2(2)
C7 C2 C3 118.6(2)
C7 C2 C1 121.7(2)
C3 C2 C1 119.7(2)
C4 C3 C2 120.1(3)
C4 C3 H3 119.9
C2 C3 H3 119.9
C5 C4 C3 121.0(3)
C5 C4 H4 119.5
C3 C4 H4 119.5
C4 C5 C6 119.5(3)
C4 C5 H5 120.2
C6 C5 H5 120.2
C7 C6 C5 119.7(3)
C7 C6 H6 120.1
C5 C6 H6 120.1
C6 C7 C2 121.1(2)
C6 C7 H7 119.5
C2 C7 H7 119.5
C9 C8 C19 116.6(2)
C9 C8 C1 121.5(2)
C19 C8 C1 121.5(2)
C18 C9 C8 123.5(2)
C18 C9 H9 118.2
C8 C9 H9 118.2
O3 C10 O4 122.3(2)
O3 C10 C18 124.6(2)
O4 C10 C18 113.1(2)
O4 C11 C12 110.8(2)
O4 C11 H11A 109.5
C12 C11 H11A 109.5
O4 C11 H11B 109.5
C12 C11 H11B 109.5
H11A C11 H11B 108.1
F2 C13 F3 106.9(2)
F2 C13 F1 106.2(2)
F3 C13 F1 106.4(2)
F2 C13 C20 113.1(2)
F3 C13 C20 113.1(2)
F1 C13 C20 110.8(2)
N1 C14 C15 113.7(2)
N1 C14 H14A 108.8
C15 C14 H14A 108.8
N1 C14 H14B 108.8
C15 C14 H14B 108.8
H14A C14 H14B 107.7
C16 C15 C14 110.1(2)
C16 C15 H15A 109.6
C14 C15 H15A 109.6
C16 C15 H15B 109.6
C14 C15 H15B 109.6
H15A C15 H15B 108.1
C17 C16 C15 113.7(2)
C17 C16 H16A 108.8
C15 C16 H16A 108.8
C17 C16 H16B 108.8
C15 C16 H16B 108.8
H16A C16 H16B 107.7
N2 C17 C16 114.1(2)
N2 C17 H17A 108.7
C16 C17 H17A 108.7
N2 C17 H17B 108.7
C16 C17 H17B 108.7
H17A C17 H17B 107.6
C9 C18 C10 122.5(2)
C9 C18 C20 117.7(2)
C10 C18 C20 119.8(2)
N2 C19 N1 120.3(2)
N2 C19 C8 120.0(2)
N1 C19 C8 119.6(2)
O2 C20 N1 107.70(18)
O2 C20 C18 114.33(19)
N1 C20 C18 110.06(19)
O2 C20 C13 105.9(2)
N1 C20 C13 107.79(18)
C18 C20 C13 110.8(2)
C19 N1 C14 118.9(2)
C19 N1 C20 119.94(18)
C14 N1 C20 120.98(19)
C19 N2 C17 130.2(2)
C19 N2 H2 114.9
C17 N2 H2 114.9
C10 O4 C11 117.27(18)
H11D O2W H11E 109.5
H11D O1W H10A 110.2
H11D O1W H10B 134.1
H10A O1W H10B 109.5

loop_
_geom_bond_atom_site_label_1
_geom_bond_atom_site_label_2
_geom_bond_distance
C1 O1 1.247(3)
C1 C8 1.437(3)
C1 C2 1.504(3)
C2 C7 1.389(3)
C2 C3 1.390(3)
C3 C4 1.380(4)
C3 H3 0.9300
C4 C5 1.375(4)
C4 H4 0.9300
C5 C6 1.383(4)
C5 H5 0.9300
C6 C7 1.382(4)
C6 H6 0.9300
C7 H7 0.9300
C8 C9 1.414(3)
C8 C19 1.433(3)
C9 C18 1.357(3)
C9 H9 0.9300
C10 O3 1.221(3)
C10 O4 1.334(3)
C10 C18 1.455(3)
C11 O4 1.454(3)
C11 C12 1.497(4)
C11 H11A 0.9700
C11 H11B 0.9700
C12 H12A 0.9600
C12 H12B 0.9600
C12 H12C 0.9600
C13 F2 1.328(3)
C13 F3 1.332(3)
C13 F1 1.344(3)
C13 C20 1.538(4)
C14 N1 1.470(3)
C14 C15 1.514(4)
C14 H14A 0.9700
C14 H14B 0.9700
C15 C16 1.514(4)
C15 H15A 0.9700
C15 H15B 0.9700
C16 C17 1.497(4)
C16 H16A 0.9700
C16 H16B 0.9700
C17 N2 1.466(3)
C17 H17A 0.9700
C17 H17B 0.9700
C18 C20 1.508(3)
C19 N2 1.329(3)
C19 N1 1.366(3)
C20 O2 1.400(3)
C20 N1 1.478(3)
N2 H2 0.8600
O2 H2A 0.8200
O2W H11D 0.8900
O2W H11E 0.8900
O1W H11D 0.8451
O1W H10A 0.8900
O1W H10B 0.8900

loop_
_geom_hbond_atom_site_label_D
_geom_hbond_atom_site_label_H
_geom_hbond_atom_site_label_A
_geom_hbond_distance_DH
_geom_hbond_distance_HA
_geom_hbond_distance_DA
_geom_hbond_angle_DHA
C14 H14A O2 0.97 2.19 2.670(3) 109.1
C9 H9 O4 0.93 2.37 2.709(3) 100.9
O2 H2A O3 0.82 1.90 2.630(2) 147.2
N2 H2 O1 0.86 1.97 2.638(3) 134.2

loop_
_geom_torsion_atom_site_label_1
_geom_torsion_atom_site_label_2
_geom_torsion_atom_site_label_3
_geom_torsion_atom_site_label_4
_geom_torsion
O1 C1 C2 C7 130.3(3)
C8 C1 C2 C7 -49.9(3)
O1 C1 C2 C3 -47.3(3)
C8 C1 C2 C3 132.5(2)
C7 C2 C3 C4 1.7(4)
C1 C2 C3 C4 179.4(2)
C2 C3 C4 C5 -1.9(4)
C3 C4 C5 C6 0.3(5)
C4 C5 C6 C7 1.4(4)
C5 C6 C7 C2 -1.6(4)
C3 C2 C7 C6 0.0(4)
C1 C2 C7 C6 -177.6(2)
O1 C1 C8 C9 163.4(2)
C2 C1 C8 C9 -16.4(3)
O1 C1 C8 C19 -9.1(4)
C2 C1 C8 C19 171.1(2)
C19 C8 C9 C18 -15.3(3)
C1 C8 C9 C18 171.9(2)
N1 C14 C15 C16 47.8(3)
C14 C15 C16 C17 39.3(3)
C15 C16 C17 N2 -76.7(3)
C8 C9 C18 C10 171.6(2)
C8 C9 C18 C20 -6.4(3)
O3 C10 C18 C9 -177.6(2)
O4 C10 C18 C9 2.0(3)
O3 C10 C18 C20 0.4(4)
O4 C10 C18 C20 180.0(2)
C9 C8 C19 N2 -168.4(2)
C1 C8 C19 N2 4.5(3)
C9 C8 C19 N1 8.1(3)
C1 C8 C19 N1 -179.0(2)
C9 C18 C20 O2 153.5(2)
C10 C18 C20 O2 -24.6(3)
C9 C18 C20 N1 32.1(3)
C10 C18 C20 N1 -145.9(2)
C9 C18 C20 C13 -87.0(3)
C10 C18 C20 C13 95.0(3)
F2 C13 C20 O2 -175.34(19)
F3 C13 C20 O2 -53.7(3)
F1 C13 C20 O2 65.6(3)
F2 C13 C20 N1 -60.3(3)
F3 C13 C20 N1 61.3(3)
F1 C13 C20 N1 -179.34(19)
F2 C13 C20 C18 60.2(3)
F3 C13 C20 C18 -178.2(2)
F1 C13 C20 C18 -58.9(3)
N2 C19 N1 C14 22.3(3)
C8 C19 N1 C14 -154.1(2)
N2 C19 N1 C20 -162.8(2)
C8 C19 N1 C20 20.7(3)
C15 C14 N1 C19 -85.0(3)
C15 C14 N1 C20 100.3(3)
O2 C20 N1 C19 -165.0(2)
C18 C20 N1 C19 -39.8(3)
C13 C20 N1 C19 81.1(2)
O2 C20 N1 C14 9.7(3)
C18 C20 N1 C14 134.9(2)
C13 C20 N1 C14 -104.2(2)
N1 C19 N2 C17 20.3(4)
C8 C19 N2 C17 -163.2(2)
C16 C17 N2 C19 20.5(4)
O3 C10 O4 C11 12.8(3)
C18 C10 O4 C11 -166.8(2)
C12 C11 O4 C10 79.6(3)
